data_1513559
loop_
_publ_author_name
'Wei, Peifa'
'Li, Jinying'
'Yan, Xuzhou'
'Zhou, Qizhong'

_publ_section_title
;
 Metallosupramolecular poly[2]pseudorotaxane constructed by metal
 coordination and crown-ether-based molecular recognition.
;
_journal_issue 1
_journal_name_full 'Organic letters'
_journal_page_first 126
_journal_page_last 129
_journal_paper_doi 10.1021/ol403111e
_journal_volume 16
_journal_year 2014
_chemical_formula_moiety
;
C58 H62 N2 O14, C24 H16 N4, 2(F6 P), 2(CH3 CN), 0.5(C6 H14 O) 
;
_chemical_formula_sum 'C89 H91 F12 N8 O14.5 P2'
_chemical_formula_weight 1794.64
_chemical_name_systematic
; 
 ? 
;
_space_group_IT_number 2
_symmetry_cell_setting triclinic
_symmetry_space_group_name_Hall '-P 1'
_symmetry_space_group_name_H-M 'P -1'
_atom_sites_solution_hydrogens geom
_atom_sites_solution_primary direct
_atom_sites_solution_secondary difmap
_audit_creation_method SHELXL-97
_cell_angle_alpha 88.779(3)
_cell_angle_beta 87.358(3)
_cell_angle_gamma 82.905(3)
_cell_formula_units_Z 1
_cell_length_a 12.1292(5)
_cell_length_b 12.9727(5)
_cell_length_c 15.0790(6)
_cell_measurement_reflns_used 4370
_cell_measurement_temperature 170(2)
_cell_measurement_theta_max 29.4398
_cell_measurement_theta_min 3.1220
_cell_volume 2351.69(16)
_computing_cell_refinement 'CrysAlis PRO (Agilent Technologies, 2011)'
_computing_data_collection 'CrysAlis PRO'
_computing_data_reduction 'CrysAlis PRO'
_computing_molecular_graphics 'OLEX2 (Dolomanov et al., 2009)'
_computing_publication_material OLEX2
_computing_structure_refinement 'SHELXL-97 (Sheldrick, 2008)'
_computing_structure_solution 'SHELXS-97 (Sheldrick, 2008)'
_diffrn_ambient_temperature 170(2)
_diffrn_detector_area_resol_mean 10.3592
_diffrn_measured_fraction_theta_full 0.997
_diffrn_measured_fraction_theta_max 0.997
_diffrn_measurement_device_type 'Xcalibur, Atlas, Gemini ultra'
_diffrn_measurement_method '\w scans'
_diffrn_radiation_monochromator graphite
_diffrn_radiation_source 'fine-focus sealed tube'
_diffrn_radiation_type MoK\a
_diffrn_radiation_wavelength 0.71073
_diffrn_reflns_av_R_equivalents 0.0311
_diffrn_reflns_av_sigmaI/netI 0.0553
_diffrn_reflns_limit_h_max 13
_diffrn_reflns_limit_h_min -14
_diffrn_reflns_limit_k_max 15
_diffrn_reflns_limit_k_min -14
_diffrn_reflns_limit_l_max 15
_diffrn_reflns_limit_l_min -18
_diffrn_reflns_number 15117
_diffrn_reflns_theta_full 25.35
_diffrn_reflns_theta_max 25.35
_diffrn_reflns_theta_min 3.13
_exptl_absorpt_coefficient_mu 0.134
_exptl_absorpt_correction_T_max 0.9848
_exptl_absorpt_correction_T_min 0.9651
_exptl_absorpt_correction_type multi-scan
_exptl_absorpt_process_details
;
CrysAlis PRO (Agilent Technologies, 2011) 
;
_exptl_crystal_colour yellow
_exptl_crystal_density_diffrn 1.267
_exptl_crystal_density_method 'not measured'
_exptl_crystal_description block
_exptl_crystal_F_000 935
_exptl_crystal_size_max 0.28
_exptl_crystal_size_mid 0.26
_exptl_crystal_size_min 0.12
_platon_squeeze_details
;
;
_refine_diff_density_max 1.694
_refine_diff_density_min -0.702
_refine_diff_density_rms 0.122
_refine_ls_extinction_method none
_refine_ls_goodness_of_fit_ref 1.608
_refine_ls_hydrogen_treatment mixed
_refine_ls_matrix_type full
_refine_ls_number_parameters 523
_refine_ls_number_reflns 8589
_refine_ls_number_restraints 195
_refine_ls_restrained_S_all 1.618
_refine_ls_R_factor_all 0.1819
_refine_ls_R_factor_gt 0.1430
_refine_ls_shift/su_max 0.001
_refine_ls_shift/su_mean 0.000
_refine_ls_structure_factor_coef Fsqd
_refine_ls_weighting_details 'calc w=1/[\s^2^(Fo^2^)+(0.2000P)^2^+0.0000P] where P=(Fo^2^+2Fc^2^)/3'
_refine_ls_weighting_scheme calc
_refine_ls_wR_factor_gt 0.4090
_refine_ls_wR_factor_ref 0.4389
_reflns_number_gt 5422
_reflns_number_total 8589
_reflns_threshold_expression >2sigma(I)
_cod_data_source_file ol403111e_si_002.cif
_cod_data_source_block 120919_yxz_h11g13
_cod_depositor_comments
;
The following automatic conversions were performed:

'_symmetry_cell_setting' value 'Triclinic' changed to 'triclinic'
according to
/usr/data/users/saulius/automatic-downloads/current/ACS/lib/dictionaries/cif_core.dic
dictionary named 'cif_core.dic' version 2.4.2 from 2011-04-26.

Automatic conversion script
Id: cif_fix_values 2281 2013-09-26 08:29:07Z andrius 
;
_cod_original_cell_volume 2351.70(16)
_cod_original_formula_sum 'C89 H91 F12 N8 O14.50 P2'
_cod_database_code 1513559

loop_
_symmetry_equiv_pos_as_xyz
'x, y, z'
'-x, -y, -z'

loop_
_atom_site_label
_atom_site_type_symbol
_atom_site_fract_x
_atom_site_fract_y
_atom_site_fract_z
_atom_site_U_iso_or_equiv
_atom_site_adp_type
_atom_site_occupancy
_atom_site_symmetry_multiplicity
_atom_site_calc_flag
_atom_site_refinement_flags
P1 P 0.48392(19) 0.3448(2) 0.84844(14) 0.0805(8) Uani 1 1 d .
F1 F 0.5085(17) 0.3082(7) 0.9349(5) 0.363(12) Uani 1 1 d .
F2 F 0.4872(9) 0.2259(7) 0.8215(5) 0.170(3) Uani 1 1 d .
F3 F 0.5800(9) 0.3339(19) 0.7929(11) 0.391(14) Uani 1 1 d .
F4 F 0.4540(7) 0.3968(6) 0.7501(5) 0.143(3) Uani 1 1 d .
F5 F 0.4638(11) 0.4550(6) 0.8779(5) 0.194(5) Uani 1 1 d .
F6 F 0.3708(7) 0.3422(11) 0.8327(10) 0.248(6) Uani 1 1 d .
O1 O 0.8703(5) 0.8548(5) 0.6581(4) 0.0871(17) Uani 1 1 d U
O2 O 0.8190(4) 0.7203(4) 0.7283(3) 0.0656(13) Uani 1 1 d U
O3 O 0.8418(3) 0.4881(3) 0.3827(2) 0.0371(9) Uani 1 1 d .
O4 O 0.8388(3) 0.2880(3) 0.3344(2) 0.0420(10) Uani 1 1 d .
O5 O 0.7919(4) 0.1039(3) 0.4237(3) 0.0563(12) Uani 1 1 d .
O6 O 0.6401(3) 0.1145(3) 0.5682(3) 0.0465(11) Uani 1 1 d .
O7 O 0.4166(3) 0.2079(3) 0.5344(2) 0.0438(10) Uani 1 1 d .
N1 N 0.5288(4) 1.2810(4) 1.2949(3) 0.0474(13) Uani 1 1 d .
N2 N 0.7324(3) 0.3547(3) 0.5893(3) 0.0305(10) Uani 1 1 d .
N3 N 1.2178(5) 0.1159(5) 0.7382(5) 0.078(2) Uani 1 1 d .
C1 C 0.5621(6) 1.2368(5) 1.1406(4) 0.0538(16) Uani 1 1 d .
H1 H 0.5656 1.2607 1.0807 0.065 Uiso 1 1 calc R
C2 C 0.5318(5) 1.3068(5) 1.2098(5) 0.0560(17) Uani 1 1 d .
H2 H 0.5119 1.3778 1.1943 0.067 Uiso 1 1 calc R
C3 C 0.5530(5) 1.1806(5) 1.3131(4) 0.0513(16) Uani 1 1 d .
H3 H 0.5504 1.1587 1.3736 0.062 Uiso 1 1 calc R
C4 C 0.5817(5) 1.1058(5) 1.2494(4) 0.0451(14) Uani 1 1 d .
H4 H 0.5979 1.0351 1.2672 0.054 Uiso 1 1 calc R
C5 C 0.5870(4) 1.1322(5) 1.1614(4) 0.0414(14) Uani 1 1 d .
C6 C 0.6205(5) 1.0504(5) 1.0948(4) 0.0504(16) Uani 1 1 d .
H6 H 0.6297 0.9800 1.1147 0.060 Uiso 1 1 calc R
C7 C 0.6380(6) 1.0699(7) 1.0101(5) 0.0702(18) Uani 1 1 d U
H7 H 0.6232 1.1404 0.9914 0.084 Uiso 1 1 calc R
C8 C 0.6776(6) 0.9957(8) 0.9420(6) 0.0773(17) Uani 1 1 d DU
C9 C 0.7193(7) 1.0455(8) 0.8597(6) 0.0850(18) Uani 1 1 d DU
H9 H 0.7130 1.1192 0.8562 0.102 Uiso 1 1 calc R
C10 C 0.7674(7) 0.9887(7) 0.7872(6) 0.0793(17) Uani 1 1 d DU
H10 H 0.7990 1.0185 0.7354 0.095 Uiso 1 1 calc R
C11 C 0.7632(6) 0.8856(6) 0.8001(5) 0.0638(15) Uani 1 1 d DU
C12 C 0.7225(6) 0.8259(8) 0.8676(6) 0.0806(17) Uani 1 1 d DU
H12 H 0.7240 0.7526 0.8662 0.097 Uiso 1 1 calc R
C13 C 0.6733(7) 0.8958(8) 0.9474(6) 0.0831(18) Uani 1 1 d DU
H13 H 0.6408 0.8658 0.9988 0.100 Uiso 1 1 calc R
C14 C 0.8208(6) 0.8177(7) 0.7226(6) 0.0697(17) Uani 1 1 d U
C15 C 0.8764(5) 0.6502(5) 0.6610(4) 0.0433(14) Uani 1 1 d .
H15A H 0.8894 0.5791 0.6868 0.052 Uiso 1 1 calc R
H15B H 0.9497 0.6729 0.6447 0.052 Uiso 1 1 calc R
C16 C 0.8116(4) 0.6476(4) 0.5787(3) 0.0327(12) Uani 1 1 d .
C17 C 0.7217(4) 0.7187(4) 0.5584(3) 0.0361(13) Uani 1 1 d .
H17 H 0.6936 0.7702 0.6002 0.043 Uiso 1 1 calc R
C18 C 0.6719(4) 0.7160(4) 0.4775(3) 0.0337(12) Uani 1 1 d .
C19 C 0.7083(4) 0.6403(4) 0.4160(3) 0.0333(12) Uani 1 1 d .
H19 H 0.6731 0.6381 0.3612 0.040 Uiso 1 1 calc R
C20 C 0.7982(4) 0.5673(4) 0.4367(3) 0.0304(11) Uani 1 1 d .
C21 C 0.8482(4) 0.5702(4) 0.5175(3) 0.0336(12) Uani 1 1 d .
H21 H 0.9081 0.5188 0.5313 0.040 Uiso 1 1 calc R
C22 C 0.7785(4) 0.4669(5) 0.3070(3) 0.0391(13) Uani 1 1 d .
H22A H 0.7780 0.5245 0.2629 0.047 Uiso 1 1 calc R
H22B H 0.7007 0.4598 0.3265 0.047 Uiso 1 1 calc R
C23 C 0.8332(5) 0.3673(5) 0.2667(4) 0.0415(14) Uani 1 1 d .
H23A H 0.7895 0.3477 0.2172 0.050 Uiso 1 1 calc R
H23B H 0.9089 0.3763 0.2429 0.050 Uiso 1 1 calc R
C24 C 0.8689(5) 0.1870(5) 0.2995(4) 0.0470(15) Uani 1 1 d .
H24A H 0.9351 0.1870 0.2586 0.056 Uiso 1 1 calc R
H24B H 0.8072 0.1667 0.2657 0.056 Uiso 1 1 calc R
C25 C 0.8934(5) 0.1129(5) 0.3724(4) 0.0498(15) Uani 1 1 d .
H25A H 0.9243 0.0444 0.3485 0.060 Uiso 1 1 calc R
H25B H 0.9490 0.1373 0.4104 0.060 Uiso 1 1 calc R
C26 C 0.8111(5) 0.0373(5) 0.5002(5) 0.0534(16) Uani 1 1 d .
H26A H 0.8539 0.0706 0.5435 0.064 Uiso 1 1 calc R
H26B H 0.8540 -0.0296 0.4826 0.064 Uiso 1 1 calc R
C27 C 0.6990(5) 0.0193(4) 0.5411(4) 0.0502(16) Uani 1 1 d .
H27A H 0.6563 -0.0131 0.4972 0.060 Uiso 1 1 calc R
H27B H 0.7091 -0.0286 0.5928 0.060 Uiso 1 1 calc R
C28 C 0.5437(5) 0.1016(5) 0.6207(4) 0.0491(15) Uani 1 1 d .
H28A H 0.5642 0.0845 0.6826 0.059 Uiso 1 1 calc R
H28B H 0.5086 0.0430 0.5980 0.059 Uiso 1 1 calc R
C29 C 0.4632(5) 0.1973(5) 0.6195(4) 0.0425(14) Uani 1 1 d .
H29A H 0.4036 0.1927 0.6660 0.051 Uiso 1 1 calc R
H29B H 0.5012 0.2585 0.6313 0.051 Uiso 1 1 calc R
C30 C 0.6816(4) 0.4394(4) 0.6333(4) 0.0348(12) Uani 1 1 d .
H30 H 0.7099 0.4591 0.6872 0.042 Uiso 1 1 calc R
C31 C 0.5895(4) 0.4962(4) 0.5998(3) 0.0321(12) Uani 1 1 d .
H31 H 0.5537 0.5549 0.6308 0.039 Uiso 1 1 calc R
C32 C 0.5485(4) 0.4678(4) 0.5204(3) 0.0284(11) Uani 1 1 d .
C33 C 0.6007(4) 0.3799(4) 0.4776(3) 0.0317(12) Uani 1 1 d .
H33 H 0.5731 0.3586 0.4238 0.038 Uiso 1 1 calc R
C34 C 0.6923(4) 0.3236(4) 0.5133(3) 0.0332(12) Uani 1 1 d .
H34 H 0.7274 0.2630 0.4846 0.040 Uiso 1 1 calc R
C35 C 0.8340(4) 0.2991(4) 0.6205(4) 0.0349(12) Uani 1 1 d .
C36 C 0.9255(4) 0.2873(4) 0.5631(4) 0.0364(12) Uani 1 1 d .
H36 H 0.9209 0.3122 0.5035 0.044 Uiso 1 1 calc R
C37 C 1.0247(4) 0.2385(4) 0.5938(4) 0.0401(13) Uani 1 1 d .
H37 H 1.0890 0.2302 0.5550 0.048 Uiso 1 1 calc R
C38 C 1.0312(5) 0.2015(5) 0.6810(4) 0.0448(15) Uani 1 1 d .
C39 C 0.9373(5) 0.2148(6) 0.7391(4) 0.0593(18) Uani 1 1 d .
H39 H 0.9417 0.1903 0.7988 0.071 Uiso 1 1 calc R
C40 C 0.8375(5) 0.2641(5) 0.7085(4) 0.0473(15) Uani 1 1 d .
H40 H 0.7729 0.2738 0.7469 0.057 Uiso 1 1 calc R
C41 C 1.1356(5) 0.1546(5) 0.7133(5) 0.0541(17) Uani 1 1 d .

loop_
_atom_site_aniso_label
_atom_site_aniso_U_11
_atom_site_aniso_U_22
_atom_site_aniso_U_33
_atom_site_aniso_U_23
_atom_site_aniso_U_13
_atom_site_aniso_U_12
P1 0.0752(14) 0.115(2) 0.0538(13) -0.0160(13) -0.0044(10) -0.0168(13)
F1 0.89(4) 0.107(6) 0.080(5) 0.009(4) -0.196(11) 0.061(12)
F2 0.251(10) 0.148(7) 0.117(6) -0.027(5) -0.024(6) -0.045(7)
F3 0.146(8) 0.68(4) 0.300(16) 0.18(2) 0.139(10) 0.044(14)
F4 0.156(6) 0.134(6) 0.139(6) -0.009(5) -0.044(5) -0.007(5)
F5 0.382(15) 0.098(5) 0.104(5) -0.003(4) -0.025(7) -0.025(7)
F6 0.113(6) 0.294(14) 0.349(16) 0.136(13) -0.095(8) -0.066(7)
O1 0.089(4) 0.085(4) 0.088(4) -0.004(3) -0.005(3) -0.012(3)
O2 0.088(3) 0.040(2) 0.065(3) -0.025(2) -0.038(2) 0.022(2)
O3 0.042(2) 0.037(2) 0.0299(19) -0.0109(16) -0.0011(15) 0.0027(16)
O4 0.054(2) 0.035(2) 0.036(2) -0.0110(17) 0.0029(17) 0.0003(17)
O5 0.059(3) 0.039(3) 0.068(3) 0.001(2) 0.005(2) 0.005(2)
O6 0.042(2) 0.026(2) 0.067(3) 0.0043(19) 0.0069(19) 0.0074(16)
O7 0.052(2) 0.037(2) 0.037(2) 0.0008(17) -0.0050(17) 0.0148(18)
N1 0.054(3) 0.042(3) 0.045(3) -0.011(2) -0.010(2) 0.002(2)
N2 0.031(2) 0.029(2) 0.030(2) 0.0049(18) 0.0034(17) -0.0002(17)
N3 0.055(3) 0.068(4) 0.108(5) 0.007(4) -0.027(4) 0.015(3)
C1 0.069(4) 0.055(4) 0.037(3) 0.007(3) -0.008(3) -0.003(3)
C2 0.065(4) 0.036(4) 0.066(5) -0.006(3) -0.016(3) 0.007(3)
C3 0.055(4) 0.053(4) 0.042(3) -0.009(3) 0.006(3) 0.008(3)
C4 0.052(3) 0.044(4) 0.037(3) -0.002(3) 0.004(3) 0.001(3)
C5 0.035(3) 0.045(4) 0.045(3) -0.014(3) -0.009(2) -0.001(2)
C6 0.052(3) 0.050(4) 0.048(4) -0.016(3) -0.010(3) 0.005(3)
C7 0.060(3) 0.084(4) 0.064(4) -0.027(3) -0.012(3) 0.009(3)
C8 0.065(3) 0.094(4) 0.071(3) -0.033(3) -0.020(3) 0.011(3)
C9 0.075(3) 0.097(4) 0.080(3) -0.019(3) -0.013(3) 0.010(3)
C10 0.077(3) 0.079(3) 0.080(3) -0.020(3) -0.016(3) 0.007(3)
C11 0.061(3) 0.065(3) 0.067(3) -0.009(3) -0.024(3) -0.003(3)
C12 0.070(3) 0.086(4) 0.085(3) -0.005(3) -0.025(3) 0.004(3)
C13 0.072(3) 0.095(4) 0.079(3) -0.031(3) -0.020(3) 0.012(3)
C14 0.067(3) 0.070(4) 0.071(4) -0.007(3) -0.011(3) -0.002(3)
C15 0.051(3) 0.036(3) 0.040(3) -0.011(3) -0.011(3) 0.009(3)
C16 0.041(3) 0.024(3) 0.032(3) 0.001(2) 0.005(2) -0.003(2)
C17 0.043(3) 0.032(3) 0.030(3) -0.003(2) -0.001(2) 0.008(2)
C18 0.040(3) 0.025(3) 0.034(3) 0.001(2) 0.003(2) 0.004(2)
C19 0.041(3) 0.032(3) 0.028(3) 0.000(2) -0.001(2) -0.006(2)
C20 0.032(2) 0.027(3) 0.030(3) -0.002(2) 0.004(2) 0.002(2)
C21 0.033(3) 0.030(3) 0.036(3) -0.003(2) 0.001(2) -0.002(2)
C22 0.044(3) 0.044(3) 0.028(3) -0.003(2) -0.002(2) 0.002(2)
C23 0.042(3) 0.049(4) 0.031(3) -0.012(3) -0.003(2) 0.005(3)
C24 0.050(3) 0.036(3) 0.054(4) -0.022(3) 0.007(3) -0.001(3)
C25 0.053(3) 0.030(3) 0.063(4) -0.006(3) 0.011(3) 0.004(3)
C26 0.059(4) 0.033(3) 0.063(4) 0.001(3) 0.005(3) 0.016(3)
C27 0.067(4) 0.021(3) 0.060(4) -0.001(3) -0.011(3) 0.009(3)
C28 0.050(3) 0.042(4) 0.055(4) 0.020(3) -0.003(3) -0.003(3)
C29 0.039(3) 0.042(3) 0.044(3) 0.007(3) -0.004(2) 0.004(2)
C30 0.029(2) 0.037(3) 0.038(3) -0.002(2) -0.001(2) -0.001(2)
C31 0.032(3) 0.033(3) 0.031(3) -0.001(2) 0.004(2) -0.002(2)
C32 0.030(2) 0.023(3) 0.031(3) 0.003(2) 0.005(2) 0.000(2)
C33 0.032(2) 0.032(3) 0.030(3) 0.002(2) -0.007(2) 0.001(2)
C34 0.040(3) 0.023(3) 0.036(3) -0.006(2) 0.005(2) -0.001(2)
C35 0.032(3) 0.032(3) 0.040(3) 0.000(2) -0.006(2) -0.001(2)
C36 0.040(3) 0.022(3) 0.046(3) 0.000(2) 0.005(2) 0.001(2)
C37 0.033(3) 0.026(3) 0.059(4) 0.005(3) 0.001(2) 0.003(2)
C38 0.041(3) 0.035(3) 0.058(4) 0.000(3) -0.014(3) 0.002(2)
C39 0.057(4) 0.070(5) 0.047(4) 0.011(3) -0.011(3) 0.010(3)
C40 0.040(3) 0.065(4) 0.032(3) 0.013(3) -0.002(2) 0.010(3)
C41 0.045(3) 0.045(4) 0.072(5) 0.007(3) -0.012(3) 0.001(3)

loop_
_atom_type_symbol
_atom_type_description
_atom_type_scat_dispersion_real
_atom_type_scat_dispersion_imag
_atom_type_scat_source
C C 0.0033 0.0016 'International Tables Vol C Tables 4.2.6.8 and 6.1.1.4'
H H 0.0000 0.0000 'International Tables Vol C Tables 4.2.6.8 and 6.1.1.4'
F F 0.0171 0.0103 'International Tables Vol C Tables 4.2.6.8 and 6.1.1.4'
N N 0.0061 0.0033 'International Tables Vol C Tables 4.2.6.8 and 6.1.1.4'
O O 0.0106 0.0060 'International Tables Vol C Tables 4.2.6.8 and 6.1.1.4'
P P 0.1023 0.0942 'International Tables Vol C Tables 4.2.6.8 and 6.1.1.4'

loop_
_geom_angle_atom_site_label_1
_geom_angle_atom_site_label_2
_geom_angle_atom_site_label_3
_geom_angle
_geom_angle_site_symmetry_1
_geom_angle_site_symmetry_3
F3 P1 F6 132.7(11) . .
F3 P1 F1 110.4(11) . .
F6 P1 F1 110.9(11) . .
F3 P1 F5 107.9(12) . .
F6 P1 F5 92.5(8) . .
F1 P1 F5 92.2(5) . .
F3 P1 F2 80.1(11) . .
F6 P1 F2 80.1(7) . .
F1 P1 F2 87.1(5) . .
F5 P1 F2 171.7(7) . .
F3 P1 F4 71.0(7) . .
F6 P1 F4 69.6(6) . .
F1 P1 F4 175.6(5) . .
F5 P1 F4 83.4(4) . .
F2 P1 F4 97.3(4) . .
P1 F4 F6 48.6(4) . .
P1 F6 F4 61.8(5) . .
C14 O2 C15 121.4(7) . .
C20 O3 C22 117.5(4) . .
C24 O4 C23 112.5(4) . .
C26 O5 C25 111.6(5) . .
C28 O6 C27 112.6(5) . .
C18 O7 C29 118.1(4) 2_666 .
C2 N1 C3 115.4(5) . .
C34 N2 C30 121.2(4) . .
C34 N2 C35 118.4(4) . .
C30 N2 C35 120.4(4) . .
C5 C1 C2 118.7(6) . .
C5 C1 H1 120.6 . .
C2 C1 H1 120.6 . .
N1 C2 C1 124.7(6) . .
N1 C2 H2 117.7 . .
C1 C2 H2 117.7 . .
N1 C3 C4 124.0(6) . .
N1 C3 H3 118.0 . .
C4 C3 H3 118.0 . .
C5 C4 C3 120.8(6) . .
C5 C4 H4 119.6 . .
C3 C4 H4 119.6 . .
C4 C5 C1 116.3(5) . .
C4 C5 C6 119.6(6) . .
C1 C5 C6 124.1(6) . .
C7 C6 C5 123.6(7) . .
C7 C6 H6 118.2 . .
C5 C6 H6 118.2 . .
C6 C7 C8 127.1(9) . .
C6 C7 H7 116.5 . .
C8 C7 H7 116.5 . .
C13 C8 C7 125.6(10) . .
C13 C8 C9 121.5(8) . .
C7 C8 C9 112.8(9) . .
C10 C9 C8 122.7(9) . .
C10 C9 H9 118.6 . .
C8 C9 H9 118.6 . .
C11 C10 C9 111.3(10) . .
C11 C10 H10 124.3 . .
C9 C10 H10 124.3 . .
C10 C11 C12 134.5(8) . .
C10 C11 C14 113.4(8) . .
C12 C11 C14 112.0(7) . .
C11 C12 C13 110.7(8) . .
C11 C12 H12 124.7 . .
C13 C12 H12 124.7 . .
C8 C13 C12 118.9(10) . .
C8 C13 H13 120.6 . .
C12 C13 H13 120.6 . .
O1 C14 O2 119.4(8) . .
O1 C14 C11 122.8(8) . .
O2 C14 C11 117.8(8) . .
O2 C15 C16 112.7(4) . .
O2 C15 H15A 109.1 . .
C16 C15 H15A 109.1 . .
O2 C15 H15B 109.1 . .
C16 C15 H15B 109.1 . .
H15A C15 H15B 107.8 . .
C17 C16 C21 118.3(5) . .
C17 C16 C15 124.4(5) . .
C21 C16 C15 117.3(4) . .
C16 C17 C18 120.8(5) . .
C16 C17 H17 119.6 . .
C18 C17 H17 119.6 . .
O7 C18 C19 124.0(5) 2_666 .
O7 C18 C17 114.7(4) 2_666 .
C19 C18 C17 121.3(5) . .
C18 C19 C20 118.1(5) . .
C18 C19 H19 120.9 . .
C20 C19 H19 120.9 . .
O3 C20 C21 115.1(4) . .
O3 C20 C19 124.2(4) . .
C21 C20 C19 120.6(4) . .
C20 C21 C16 120.8(5) . .
C20 C21 H21 119.6 . .
C16 C21 H21 119.6 . .
O3 C22 C23 107.6(4) . .
O3 C22 H22A 110.2 . .
C23 C22 H22A 110.2 . .
O3 C22 H22B 110.2 . .
C23 C22 H22B 110.2 . .
H22A C22 H22B 108.5 . .
O4 C23 C22 108.2(4) . .
O4 C23 H23A 110.1 . .
C22 C23 H23A 110.1 . .
O4 C23 H23B 110.1 . .
C22 C23 H23B 110.1 . .
H23A C23 H23B 108.4 . .
O4 C24 C25 109.5(5) . .
O4 C24 H24A 109.8 . .
C25 C24 H24A 109.8 . .
O4 C24 H24B 109.8 . .
C25 C24 H24B 109.8 . .
H24A C24 H24B 108.2 . .
O5 C25 C24 108.5(5) . .
O5 C25 H25A 110.0 . .
C24 C25 H25A 110.0 . .
O5 C25 H25B 110.0 . .
C24 C25 H25B 110.0 . .
H25A C25 H25B 108.4 . .
O5 C26 C27 107.5(5) . .
O5 C26 H26A 110.2 . .
C27 C26 H26A 110.2 . .
O5 C26 H26B 110.2 . .
C27 C26 H26B 110.2 . .
H26A C26 H26B 108.5 . .
O6 C27 C26 109.7(5) . .
O6 C27 H27A 109.7 . .
C26 C27 H27A 109.7 . .
O6 C27 H27B 109.7 . .
C26 C27 H27B 109.7 . .
H27A C27 H27B 108.2 . .
O6 C28 C29 111.0(5) . .
O6 C28 H28A 109.4 . .
C29 C28 H28A 109.4 . .
O6 C28 H28B 109.4 . .
C29 C28 H28B 109.4 . .
H28A C28 H28B 108.0 . .
O7 C29 C28 108.4(5) . .
O7 C29 H29A 110.0 . .
C28 C29 H29A 110.0 . .
O7 C29 H29B 110.0 . .
C28 C29 H29B 110.0 . .
H29A C29 H29B 108.4 . .
N2 C30 C31 120.0(5) . .
N2 C30 H30 120.0 . .
C31 C30 H30 120.0 . .
C30 C31 C32 120.0(5) . .
C30 C31 H31 120.0 . .
C32 C31 H31 120.0 . .
C31 C32 C33 118.9(4) . .
C31 C32 C32 121.1(5) . 2_666
C33 C32 C32 120.0(5) . 2_666
C34 C33 C32 119.8(4) . .
C34 C33 H33 120.1 . .
C32 C33 H33 120.1 . .
N2 C34 C33 120.0(4) . .
N2 C34 H34 120.0 . .
C33 C34 H34 120.0 . .
C36 C35 C40 122.4(5) . .
C36 C35 N2 118.2(5) . .
C40 C35 N2 119.3(5) . .
C35 C36 C37 118.6(5) . .
C35 C36 H36 120.7 . .
C37 C36 H36 120.7 . .
C36 C37 C38 120.7(5) . .
C36 C37 H37 119.7 . .
C38 C37 H37 119.7 . .
C37 C38 C39 120.1(5) . .
C37 C38 C41 120.2(6) . .
C39 C38 C41 119.6(6) . .
C40 C39 C38 119.3(6) . .
C40 C39 H39 120.3 . .
C38 C39 H39 120.3 . .
C39 C40 C35 118.8(5) . .
C39 C40 H40 120.6 . .
C35 C40 H40 120.6 . .
N3 C41 C38 178.8(8) . .

loop_
_geom_bond_atom_site_label_1
_geom_bond_atom_site_label_2
_geom_bond_distance
_geom_bond_site_symmetry_2
P1 F3 1.398(9) .
P1 F6 1.407(8) .
P1 F1 1.410(6) .
P1 F5 1.494(8) .
P1 F2 1.598(9) .
P1 F4 1.654(8) .
F4 F6 1.759(14) .
O1 C14 1.238(10) .
O2 C14 1.268(10) .
O2 C15 1.469(7) .
O3 C20 1.365(6) .
O3 C22 1.454(6) .
O4 C24 1.421(6) .
O4 C23 1.432(7) .
O5 C26 1.437(8) .
O5 C25 1.440(8) .
O6 C28 1.407(7) .
O6 C27 1.408(6) .
O7 C18 1.381(6) 2_666
O7 C29 1.423(6) .
N1 C2 1.318(9) .
N1 C3 1.325(8) .
N2 C34 1.353(6) .
N2 C30 1.361(7) .
N2 C35 1.442(6) .
N3 C41 1.137(8) .
C1 C5 1.385(9) .
C1 C2 1.404(9) .
C1 H1 0.9500 .
C2 H2 0.9500 .
C3 C4 1.381(8) .
C3 H3 0.9500 .
C4 C5 1.365(8) .
C4 H4 0.9500 .
C5 C6 1.484(8) .
C6 C7 1.309(10) .
C6 H6 0.9500 .
C7 C8 1.448(10) .
C7 H7 0.9500 .
C8 C13 1.304(13) .
C8 C9 1.484(13) .
C9 C10 1.395(11) .
C9 H9 0.9500 .
C10 C11 1.354(12) .
C10 H10 0.9500 .
C11 C12 1.376(12) .
C11 C14 1.565(11) .
C12 C13 1.573(11) .
C12 H12 0.9500 .
C13 H13 0.9500 .
C15 C16 1.502(7) .
C15 H15A 0.9900 .
C15 H15B 0.9900 .
C16 C17 1.380(7) .
C16 C21 1.396(7) .
C17 C18 1.389(7) .
C17 H17 0.9500 .
C18 O7 1.381(6) 2_666
C18 C19 1.383(7) .
C19 C20 1.395(7) .
C19 H19 0.9500 .
C20 C21 1.389(7) .
C21 H21 0.9500 .
C22 C23 1.504(7) .
C22 H22A 0.9900 .
C22 H22B 0.9900 .
C23 H23A 0.9900 .
C23 H23B 0.9900 .
C24 C25 1.460(9) .
C24 H24A 0.9900 .
C24 H24B 0.9900 .
C25 H25A 0.9900 .
C25 H25B 0.9900 .
C26 C27 1.509(10) .
C26 H26A 0.9900 .
C26 H26B 0.9900 .
C27 H27A 0.9900 .
C27 H27B 0.9900 .
C28 C29 1.482(8) .
C28 H28A 0.9900 .
C28 H28B 0.9900 .
C29 H29A 0.9900 .
C29 H29B 0.9900 .
C30 C31 1.370(7) .
C30 H30 0.9500 .
C31 C32 1.391(7) .
C31 H31 0.9500 .
C32 C33 1.391(7) .
C32 C32 1.505(9) 2_666
C33 C34 1.377(7) .
C33 H33 0.9500 .
C34 H34 0.9500 .
C35 C36 1.372(7) .
C35 C40 1.395(8) .
C36 C37 1.383(7) .
C36 H36 0.9500 .
C37 C38 1.393(9) .
C37 H37 0.9500 .
C38 C39 1.400(9) .
C38 C41 1.437(8) .
C39 C40 1.391(8) .
C39 H39 0.9500 .
C40 H40 0.9500 .

loop_
_platon_squeeze_void_nr
_platon_squeeze_void_average_x
_platon_squeeze_void_average_y
_platon_squeeze_void_average_z
_platon_squeeze_void_volume
_platon_squeeze_void_count_electrons
_platon_squeeze_void_content
1 0.000 -0.006 0.000 559 73 ' '
